data_1573073
loop_
_publ_author_name
'Qu, Hao-Ting'
'Partanen, Iida'
'Chang, Kai-Hsin'
'Lin, Yan-Ding'
'Koshevoy, Igor O.'
'Belyaev, Andrey'
'Chou, Pi-Tai'

_publ_section_title
;
 Insights into the photoinduced anion translocation of
 donor-&#x3c0;-acceptor<sup>+</sup> (ion)<sup>-</sup> molecules.
;
_journal_issue 47
_journal_name_full 'Chemical science'
_journal_page_first 20045
_journal_page_last 20055
_journal_paper_doi 10.1039/d4sc04738a
_journal_volume 15
_journal_year 2024
_chemical_formula_moiety 'Br, C42 H51 N P, C H4 O'
_chemical_formula_sum 'C43 H55 Br N O P'
_chemical_formula_weight 712.76
_space_group_crystal_system monoclinic
_space_group_IT_number 15
_space_group_name_Hall '-C 2yc'
_space_group_name_H-M_alt 'C 1 2/c 1'
_atom_sites_solution_hydrogens geom
_atom_sites_solution_primary iterative
_audit_creation_date 2024-06-18
_audit_creation_method
;
Olex2 1.5
(compiled 2021.07.19 svn.r715e62df for OlexSys, GUI svn.r6380)
;
_audit_update_record
;
2024-06-28 deposited with the CCDC.	2024-11-03 downloaded from the CCDC.
;
_cell_angle_alpha 90
_cell_angle_beta 95.708(16)
_cell_angle_gamma 90
_cell_formula_units_Z 8
_cell_length_a 43.754(11)
_cell_length_b 9.850(3)
_cell_length_c 17.372(5)
_cell_measurement_reflns_used 112
_cell_measurement_temperature 150
_cell_measurement_theta_max 17.72
_cell_measurement_theta_min 2.81
_cell_volume 7450(4)
_computing_cell_refinement 'SAINT V8.40A (Bruker, 2019)'
_computing_data_collection APEX3
_computing_data_reduction 'SAINT V8.40A (Bruker, 2019)'
_computing_molecular_graphics 'Olex2 1.5 (Dolomanov et al., 2009)'
_computing_publication_material 'Olex2 1.5 (Dolomanov et al., 2009)'
_computing_structure_refinement 'SHELXL 2019/3 (Sheldrick, 2015)'
_computing_structure_solution 'SHELXT 2014/5 (Sheldrick, 2014)'
_diffrn_ambient_temperature 150
_diffrn_detector HPAD
_diffrn_detector_area_resol_mean 7.41
_diffrn_detector_type 'CMOS Photon 100'
_diffrn_measured_fraction_theta_full 0.998
_diffrn_measured_fraction_theta_max 0.997
_diffrn_measurement_device_type 'Bruker D8 Venture'
_diffrn_measurement_method '\f and \w scans'
_diffrn_measurement_specimen_support 'MiTeGen micromount'
_diffrn_radiation_monochromator 'multilayer optics'
_diffrn_radiation_type MoK\a
_diffrn_radiation_wavelength 0.71073
_diffrn_reflns_av_R_equivalents 0.0725
_diffrn_reflns_av_unetI/netI 0.0863
_diffrn_reflns_Laue_measured_fraction_full 0.980
_diffrn_reflns_Laue_measured_fraction_max 0.975
_diffrn_reflns_limit_h_max 52
_diffrn_reflns_limit_h_min -53
_diffrn_reflns_limit_k_max 12
_diffrn_reflns_limit_k_min -12
_diffrn_reflns_limit_l_max 21
_diffrn_reflns_limit_l_min -18
_diffrn_reflns_number 25695
_diffrn_reflns_point_group_measured_fraction_full 0.980
_diffrn_reflns_point_group_measured_fraction_max 0.975
_diffrn_reflns_theta_full 25.242
_diffrn_reflns_theta_max 25.999
_diffrn_reflns_theta_min 0.935
_diffrn_standards_number 0
_exptl_absorpt_coefficient_mu 1.180
_exptl_absorpt_correction_T_max 0.7456
_exptl_absorpt_correction_T_min 0.6950
_exptl_absorpt_correction_type none
_exptl_absorpt_process_details
;
SADABS-2016/2 (Bruker,2016) was used for absorption correction.
wR2(int) was 0.0730 before and 0.0539 after correction.
The Ratio of minimum to maximum transmission is 0.9321.
The \l/2 correction factor is Not present.
;
_exptl_crystal_colour 'clear colourless'
_exptl_crystal_colour_lustre clear
_exptl_crystal_colour_primary colourless
_exptl_crystal_density_diffrn 1.271
_exptl_crystal_description plate
_exptl_crystal_F_000 3024
_exptl_crystal_size_max 0.21
_exptl_crystal_size_mid 0.11
_exptl_crystal_size_min 0.09
_refine_diff_density_max 0.702
_refine_diff_density_min -0.380
_refine_diff_density_rms 0.072
_refine_ls_extinction_method none
_refine_ls_goodness_of_fit_ref 0.983
_refine_ls_hydrogen_treatment constr
_refine_ls_matrix_type full
_refine_ls_number_parameters 426
_refine_ls_number_reflns 7149
_refine_ls_number_restraints 0
_refine_ls_restrained_S_all 0.983
_refine_ls_R_factor_all 0.0867
_refine_ls_R_factor_gt 0.0450
_refine_ls_shift/su_max 0.001
_refine_ls_shift/su_mean 0.000
_refine_ls_structure_factor_coef Fsqd
_refine_ls_weighting_details 'w=1/[\s^2^(Fo^2^)+(0.0386P)^2^] where P=(Fo^2^+2Fc^2^)/3'
_refine_ls_weighting_scheme calc
_refine_ls_wR_factor_gt 0.0847
_refine_ls_wR_factor_ref 0.0967
_reflns_Friedel_coverage 0.000
_reflns_number_gt 4752
_reflns_number_total 7149
_reflns_threshold_expression 'I > 2\s(I)'
_cod_data_source_file d4sc04738a2.cif
_cod_data_source_block xms
_cod_depositor_comments 'Adding full bibliography for 1573073.cif.'
_cod_original_cell_volume 7450(3)
_cod_database_code 1573073
_shelx_shelxl_version_number 2019/3
_shelx_space_group_comment
;
The symmetry employed for this shelxl refinement is uniquely defined
by the following loop, which should always be used as a source of
symmetry information in preference to the above space-group names.
They are only intended as comments.
;
_shelx_estimated_absorpt_t_max 0.901
_shelx_estimated_absorpt_t_min 0.790
_diffrn_ambient_temperature_device 'Oxford Cryostream 800'
_olex2_refinement_description
;
1. Fixed Uiso
 At 1.2 times of:
  All C(H) groups, All C(H,H) groups
 At 1.5 times of:
  All C(H,H,H) groups, All O(H) groups
2.a Ternary CH refined with riding coordinates:
 C25(H25), C31(H31), C37(H37)
2.b Secondary CH2 refined with riding coordinates:
 C26(H26A,H26B), C27(H27A,H27B), C28(H28A,H28B), C29(H29A,H29B), C30(H30A,
 H30B), C32(H32A,H32B), C33(H33A,H33B), C34(H34A,H34B), C35(H35A,H35B),
 C36(H36A,H36B), C38(H38A,H38B), C39(H39A,H39B), C40(H40A,H40B), C41(H41A,H41B),
  C42(H42A,H42B)
2.c Aromatic/amide H refined with riding coordinates:
 C2(H2), C3(H3), C5(H5), C6(H6), C8(H8), C9(H9), C11(H11), C12(H12), C14(H14),
 C15(H15), C16(H16), C17(H17), C18(H18), C20(H20), C21(H21), C22(H22), C23(H23),
  C24(H24)
2.d Idealised Me refined as rotating group:
 C43(H43A,H43B,H43C)
2.e Idealised tetrahedral OH refined as rotating group:
 O1(H1)
;
_olex2_submission_special_instructions 'No special instructions were received'

loop_
_space_group_symop_operation_xyz
'x, y, z'
'-x, y, -z+1/2'
'x+1/2, y+1/2, z'
'-x+1/2, y+1/2, -z+1/2'
'-x, -y, -z'
'x, -y, z-1/2'
'-x+1/2, -y+1/2, -z'
'x+1/2, -y+1/2, z-1/2'

loop_
_atom_site_label
_atom_site_type_symbol
_atom_site_fract_x
_atom_site_fract_y
_atom_site_fract_z
_atom_site_U_iso_or_equiv
_atom_site_adp_type
_atom_site_occupancy
_atom_site_site_symmetry_order
_atom_site_calc_flag
_atom_site_refinement_flags_posn
_atom_site_refinement_flags_adp
_atom_site_refinement_flags_occupancy
_atom_site_disorder_assembly
_atom_site_disorder_group
Br1 Br 0.42447(2) 0.72221(3) 0.49543(2) 0.02505(10) Uani 1 1 d . . . . .
C1 C 0.38492(6) 0.2644(3) 0.45767(15) 0.0129(6) Uani 1 1 d . . . . .
C2 C 0.37155(6) 0.1560(3) 0.41538(16) 0.0161(7) Uani 1 1 d . . . . .
H2 H 0.378702 0.066412 0.426563 0.019 Uiso 1 1 calc R U . . .
C3 C 0.34798(7) 0.1766(3) 0.35725(16) 0.0161(7) Uani 1 1 d . . . . .
H3 H 0.339288 0.101059 0.328983 0.019 Uiso 1 1 calc R U . . .
C4 C 0.33677(6) 0.3072(3) 0.33953(15) 0.0137(6) Uani 1 1 d . . . . .
C5 C 0.35074(7) 0.4150(3) 0.38171(16) 0.0190(7) Uani 1 1 d . . . . .
H5 H 0.343711 0.504770 0.370375 0.023 Uiso 1 1 calc R U . . .
C6 C 0.37421(7) 0.3957(3) 0.43882(16) 0.0178(7) Uani 1 1 d . . . . .
H6 H 0.383305 0.471722 0.465893 0.021 Uiso 1 1 calc R U . . .
C7 C 0.31096(7) 0.3292(3) 0.27963(15) 0.0151(6) Uani 1 1 d . . . . .
C8 C 0.28990(7) 0.2266(3) 0.25701(16) 0.0188(7) Uani 1 1 d . . . . .
H8 H 0.292695 0.139370 0.279926 0.023 Uiso 1 1 calc R U . . .
C9 C 0.26525(7) 0.2476(3) 0.20272(17) 0.0202(7) Uani 1 1 d . . . . .
H9 H 0.251582 0.175007 0.188114 0.024 Uiso 1 1 calc R U . . .
C10 C 0.26036(7) 0.3748(3) 0.16926(16) 0.0189(7) Uani 1 1 d . . . . .
C11 C 0.28103(7) 0.4788(3) 0.19021(17) 0.0213(7) Uani 1 1 d . . . . .
H11 H 0.278141 0.565969 0.167190 0.026 Uiso 1 1 calc R U . . .
C12 C 0.30571(7) 0.4556(3) 0.24436(16) 0.0203(7) Uani 1 1 d . . . . .
H12 H 0.319584 0.527787 0.258103 0.024 Uiso 1 1 calc R U . . .
C13 C 0.20488(7) 0.3591(3) 0.13232(17) 0.0174(7) Uani 1 1 d . . . . .
C14 C 0.19802(7) 0.3532(3) 0.20885(17) 0.0206(7) Uani 1 1 d . . . . .
H14 H 0.213263 0.375049 0.249802 0.025 Uiso 1 1 calc R U . . .
C15 C 0.16893(8) 0.3155(3) 0.2247(2) 0.0278(8) Uani 1 1 d . . . . .
H15 H 0.164490 0.309986 0.277083 0.033 Uiso 1 1 calc R U . . .
C16 C 0.14622(8) 0.2857(3) 0.1668(2) 0.0307(8) Uani 1 1 d . . . . .
H16 H 0.126195 0.261737 0.178708 0.037 Uiso 1 1 calc R U . . .
C17 C 0.15296(7) 0.2912(3) 0.0915(2) 0.0290(8) Uani 1 1 d . . . . .
H17 H 0.137465 0.270722 0.050867 0.035 Uiso 1 1 calc R U . . .
C18 C 0.18199(7) 0.3260(3) 0.07402(18) 0.0235(7) Uani 1 1 d . . . . .
H18 H 0.186402 0.327513 0.021583 0.028 Uiso 1 1 calc R U . . .
C19 C 0.23869(7) 0.4701(3) 0.04538(16) 0.0202(7) Uani 1 1 d . . . . .
C20 C 0.21854(8) 0.5708(3) 0.01725(18) 0.0300(8) Uani 1 1 d . . . . .
H20 H 0.201469 0.593888 0.044405 0.036 Uiso 1 1 calc R U . . .
C21 C 0.22331(9) 0.6377(4) -0.0504(2) 0.0417(10) Uani 1 1 d . . . . .
H21 H 0.209151 0.705190 -0.070251 0.050 Uiso 1 1 calc R U . . .
C22 C 0.24835(9) 0.6075(4) -0.0892(2) 0.0449(11) Uani 1 1 d . . . . .
H22 H 0.251607 0.654504 -0.135401 0.054 Uiso 1 1 calc R U . . .
C23 C 0.26852(8) 0.5095(4) -0.06074(19) 0.0391(9) Uani 1 1 d . . . . .
H23 H 0.286015 0.489446 -0.086976 0.047 Uiso 1 1 calc R U . . .
C24 C 0.26370(8) 0.4400(3) 0.00530(18) 0.0292(8) Uani 1 1 d . . . . .
H24 H 0.277619 0.370630 0.023777 0.035 Uiso 1 1 calc R U . . .
C25 C 0.40762(7) 0.0742(3) 0.58040(16) 0.0156(7) Uani 1 1 d . . . . .
H25 H 0.410851 0.000732 0.542335 0.019 Uiso 1 1 calc R U . . .
C26 C 0.43088(7) 0.0500(3) 0.65107(16) 0.0208(7) Uani 1 1 d . . . . .
H26A H 0.451935 0.050876 0.634833 0.025 Uiso 1 1 calc R U . . .
H26B H 0.429336 0.124231 0.688910 0.025 Uiso 1 1 calc R U . . .
C27 C 0.42502(8) -0.0860(3) 0.68935(17) 0.0257(8) Uani 1 1 d . . . . .
H27A H 0.428763 -0.160891 0.653491 0.031 Uiso 1 1 calc R U . . .
H27B H 0.439430 -0.096719 0.736617 0.031 Uiso 1 1 calc R U . . .
C28 C 0.39216(8) -0.0936(3) 0.71045(18) 0.0309(9) Uani 1 1 d . . . . .
H28A H 0.388710 -0.182934 0.734269 0.037 Uiso 1 1 calc R U . . .
H28B H 0.388867 -0.022358 0.748944 0.037 Uiso 1 1 calc R U . . .
C29 C 0.36950(8) -0.0749(3) 0.64018(18) 0.0282(8) Uani 1 1 d . . . . .
H29A H 0.348353 -0.078981 0.655713 0.034 Uiso 1 1 calc R U . . .
H29B H 0.371894 -0.149617 0.603143 0.034 Uiso 1 1 calc R U . . .
C30 C 0.37431(7) 0.0610(3) 0.60075(18) 0.0223(7) Uani 1 1 d . . . . .
H30A H 0.369677 0.136098 0.635668 0.027 Uiso 1 1 calc R U . . .
H30B H 0.360043 0.068134 0.552986 0.027 Uiso 1 1 calc R U . . .
C31 C 0.41723(6) 0.3821(3) 0.59750(15) 0.0141(6) Uani 1 1 d . . . . .
H31 H 0.416831 0.463460 0.562968 0.017 Uiso 1 1 calc R U . . .
C32 C 0.38952(7) 0.3971(3) 0.64410(17) 0.0205(7) Uani 1 1 d . . . . .
H32A H 0.389359 0.321827 0.681849 0.025 Uiso 1 1 calc R U . . .
H32B H 0.370318 0.392191 0.608878 0.025 Uiso 1 1 calc R U . . .
C33 C 0.39107(7) 0.5334(3) 0.68700(17) 0.0250(8) Uani 1 1 d . . . . .
H33A H 0.390071 0.608694 0.649065 0.030 Uiso 1 1 calc R U . . .
H33B H 0.373276 0.541808 0.717702 0.030 Uiso 1 1 calc R U . . .
C34 C 0.42068(7) 0.5434(3) 0.74026(16) 0.0240(8) Uani 1 1 d . . . . .
H34A H 0.420984 0.472009 0.780412 0.029 Uiso 1 1 calc R U . . .
H34B H 0.421667 0.632771 0.766515 0.029 Uiso 1 1 calc R U . . .
C35 C 0.44845(7) 0.5269(3) 0.69485(16) 0.0200(7) Uani 1 1 d . . . . .
H35A H 0.467445 0.530874 0.730860 0.024 Uiso 1 1 calc R U . . .
H35B H 0.449026 0.602697 0.657603 0.024 Uiso 1 1 calc R U . . .
C36 C 0.44737(7) 0.3924(3) 0.65117(16) 0.0179(7) Uani 1 1 d . . . . .
H36A H 0.448688 0.316152 0.688465 0.022 Uiso 1 1 calc R U . . .
H36B H 0.465109 0.386284 0.620149 0.022 Uiso 1 1 calc R U . . .
C37 C 0.45145(6) 0.2245(3) 0.49087(16) 0.0149(6) Uani 1 1 d . . . . .
H37 H 0.468052 0.210008 0.533948 0.018 Uiso 1 1 calc R U . . .
C38 C 0.45258(7) 0.1048(3) 0.43446(17) 0.0206(7) Uani 1 1 d . . . . .
H38A H 0.449259 0.018744 0.461820 0.025 Uiso 1 1 calc R U . . .
H38B H 0.435965 0.114621 0.391785 0.025 Uiso 1 1 calc R U . . .
C39 C 0.48364(7) 0.1004(3) 0.40133(18) 0.0254(8) Uani 1 1 d . . . . .
H39A H 0.499961 0.081152 0.443556 0.031 Uiso 1 1 calc R U . . .
H39B H 0.483564 0.025786 0.363164 0.031 Uiso 1 1 calc R U . . .
C40 C 0.49077(7) 0.2331(3) 0.36255(17) 0.0227(7) Uani 1 1 d . . . . .
H40A H 0.475791 0.247591 0.316709 0.027 Uiso 1 1 calc R U . . .
H40B H 0.511532 0.228153 0.344685 0.027 Uiso 1 1 calc R U . . .
C41 C 0.48935(7) 0.3518(3) 0.41797(17) 0.0208(7) Uani 1 1 d . . . . .
H41A H 0.492943 0.437401 0.390415 0.025 Uiso 1 1 calc R U . . .
H41B H 0.505830 0.342038 0.460959 0.025 Uiso 1 1 calc R U . . .
C42 C 0.45827(7) 0.3591(3) 0.45090(17) 0.0171(7) Uani 1 1 d . . . . .
H42A H 0.441919 0.377715 0.408630 0.020 Uiso 1 1 calc R U . . .
H42B H 0.458449 0.434431 0.488701 0.020 Uiso 1 1 calc R U . . .
C43 C 0.47317(8) 0.7450(3) 0.3412(2) 0.0375(9) Uani 1 1 d . . . . .
H43A H 0.486521 0.788431 0.306339 0.056 Uiso 1 1 calc R U . . .
H43B H 0.472811 0.646785 0.332145 0.056 Uiso 1 1 calc R U . . .
H43C H 0.481032 0.763411 0.394940 0.056 Uiso 1 1 calc R U . . .
N1 N 0.23438(6) 0.3999(2) 0.11483(13) 0.0226(6) Uani 1 1 d . . . . .
O1 O 0.44320(6) 0.7973(3) 0.32684(13) 0.0439(7) Uani 1 1 d . . . . .
H1 H 0.432989 0.776653 0.363604 0.066 Uiso 1 1 calc R U . . .
P1 P 0.41523(2) 0.23555(7) 0.53357(4) 0.01180(17) Uani 1 1 d . . . . .

loop_
_atom_site_aniso_label
_atom_site_aniso_U_11
_atom_site_aniso_U_22
_atom_site_aniso_U_33
_atom_site_aniso_U_23
_atom_site_aniso_U_13
_atom_site_aniso_U_12
Br1 0.02376(19) 0.02467(16) 0.02642(18) 0.00142(15) 0.00094(14) 0.00303(15)
C1 0.0091(14) 0.0157(14) 0.0135(14) 0.0000(12) -0.0002(12) 0.0006(12)
C2 0.0153(17) 0.0123(14) 0.0209(16) -0.0018(12) 0.0023(14) 0.0003(13)
C3 0.0148(17) 0.0138(14) 0.0194(16) -0.0063(12) 0.0008(14) -0.0036(13)
C4 0.0115(16) 0.0136(15) 0.0166(15) 0.0004(12) 0.0044(13) 0.0018(12)
C5 0.0189(18) 0.0143(15) 0.0225(17) 0.0012(13) -0.0037(14) 0.0022(13)
C6 0.0186(17) 0.0127(14) 0.0215(16) -0.0012(12) -0.0013(14) -0.0018(13)
C7 0.0160(17) 0.0159(14) 0.0137(15) -0.0017(12) 0.0027(13) 0.0020(13)
C8 0.0181(17) 0.0160(14) 0.0215(16) 0.0027(13) -0.0023(13) 0.0008(14)
C9 0.0196(17) 0.0185(17) 0.0217(16) -0.0042(12) -0.0018(14) -0.0051(13)
C10 0.0142(17) 0.0272(16) 0.0150(16) 0.0007(13) -0.0001(13) 0.0022(14)
C11 0.0185(18) 0.0193(15) 0.0255(17) 0.0050(13) -0.0015(14) -0.0022(14)
C12 0.0182(18) 0.0189(15) 0.0227(17) 0.0007(13) -0.0042(14) -0.0036(14)
C13 0.0157(17) 0.0121(15) 0.0242(17) 0.0024(12) 0.0007(14) 0.0020(13)
C14 0.0189(18) 0.0184(15) 0.0240(17) 0.0026(13) -0.0003(14) 0.0054(14)
C15 0.028(2) 0.0208(17) 0.037(2) 0.0074(15) 0.0134(17) 0.0068(15)
C16 0.0176(18) 0.0204(16) 0.056(2) 0.0047(17) 0.0115(18) 0.0012(15)
C17 0.0148(18) 0.0209(17) 0.049(2) 0.0041(16) -0.0074(16) -0.0019(15)
C18 0.0187(18) 0.0249(16) 0.0262(18) -0.0009(14) -0.0013(15) 0.0018(14)
C19 0.0162(17) 0.0296(17) 0.0134(16) 0.0034(13) -0.0055(13) -0.0077(15)
C20 0.026(2) 0.0333(19) 0.0303(19) 0.0086(15) -0.0015(16) 0.0011(16)
C21 0.040(2) 0.043(2) 0.039(2) 0.0211(18) -0.0107(19) -0.0085(19)
C22 0.042(3) 0.068(3) 0.022(2) 0.0144(19) -0.0060(19) -0.028(2)
C23 0.029(2) 0.065(3) 0.024(2) -0.0032(18) 0.0068(17) -0.011(2)
C24 0.025(2) 0.0400(19) 0.0224(18) -0.0033(15) 0.0006(15) -0.0013(17)
C25 0.0183(17) 0.0100(13) 0.0191(16) 0.0031(12) 0.0052(14) -0.0001(13)
C26 0.0247(19) 0.0202(16) 0.0172(16) 0.0035(13) 0.0011(14) 0.0013(14)
C27 0.039(2) 0.0197(16) 0.0186(17) 0.0044(13) 0.0027(16) 0.0034(15)
C28 0.053(3) 0.0161(16) 0.0264(19) 0.0038(14) 0.0195(18) 0.0009(16)
C29 0.033(2) 0.0171(16) 0.037(2) -0.0002(14) 0.0181(17) -0.0046(15)
C30 0.0184(18) 0.0193(15) 0.0311(18) 0.0011(14) 0.0112(15) -0.0007(14)
C31 0.0152(17) 0.0123(13) 0.0152(15) -0.0010(12) 0.0030(13) -0.0005(13)
C32 0.0183(18) 0.0223(16) 0.0212(17) -0.0034(13) 0.0041(14) -0.0011(14)
C33 0.0238(19) 0.0265(18) 0.0255(18) -0.0083(14) 0.0069(15) 0.0008(15)
C34 0.036(2) 0.0162(15) 0.0190(17) -0.0068(13) -0.0011(15) 0.0009(15)
C35 0.0219(18) 0.0184(15) 0.0180(16) -0.0012(13) -0.0058(14) -0.0045(14)
C36 0.0173(17) 0.0184(15) 0.0176(16) -0.0030(13) -0.0016(13) -0.0011(14)
C37 0.0123(15) 0.0171(14) 0.0157(15) 0.0002(12) 0.0035(12) 0.0001(13)
C38 0.0239(19) 0.0155(15) 0.0234(17) -0.0024(13) 0.0078(15) -0.0027(14)
C39 0.027(2) 0.0191(16) 0.0332(19) -0.0028(14) 0.0158(16) 0.0023(15)
C40 0.0184(17) 0.0256(16) 0.0258(17) -0.0007(14) 0.0113(14) -0.0020(14)
C41 0.0171(18) 0.0187(15) 0.0281(18) 0.0034(14) 0.0088(14) -0.0021(14)
C42 0.0189(17) 0.0115(14) 0.0217(16) 0.0019(12) 0.0060(14) -0.0011(13)
C43 0.038(2) 0.039(2) 0.036(2) -0.0070(16) 0.0054(18) -0.0014(18)
N1 0.0144(14) 0.0338(15) 0.0184(14) 0.0076(11) -0.0041(11) -0.0032(12)
O1 0.0486(18) 0.0549(16) 0.0274(14) 0.0066(12) -0.0008(12) 0.0069(14)
P1 0.0114(4) 0.0117(4) 0.0121(4) 0.0004(3) 0.0001(3) -0.0006(3)

loop_
_atom_type_symbol
_atom_type_description
_atom_type_scat_dispersion_real
_atom_type_scat_dispersion_imag
_atom_type_scat_source
C C 0.0033 0.0016 'International Tables Vol C Tables 4.2.6.8 and 6.1.1.4'
H H 0.0000 0.0000 'International Tables Vol C Tables 4.2.6.8 and 6.1.1.4'
Br Br -0.2901 2.4595 'International Tables Vol C Tables 4.2.6.8 and 6.1.1.4'
N N 0.0061 0.0033 'International Tables Vol C Tables 4.2.6.8 and 6.1.1.4'
O O 0.0106 0.0060 'International Tables Vol C Tables 4.2.6.8 and 6.1.1.4'
P P 0.1023 0.0942 'International Tables Vol C Tables 4.2.6.8 and 6.1.1.4'

loop_
_geom_angle_atom_site_label_1
_geom_angle_atom_site_label_2
_geom_angle_atom_site_label_3
_geom_angle
_geom_angle_site_symmetry_1
_geom_angle_site_symmetry_3
_geom_angle_publ_flag
C2 C1 C6 118.1(3) . . ?
C2 C1 P1 120.5(2) . . ?
C6 C1 P1 121.4(2) . . ?
C1 C2 H2 119.5 . . ?
C3 C2 C1 121.1(3) . . ?
C3 C2 H2 119.5 . . ?
C2 C3 H3 119.5 . . ?
C2 C3 C4 121.0(3) . . ?
C4 C3 H3 119.5 . . ?
C3 C4 C7 121.2(2) . . ?
C5 C4 C3 117.3(3) . . ?
C5 C4 C7 121.5(2) . . ?
C4 C5 H5 118.9 . . ?
C6 C5 C4 122.2(3) . . ?
C6 C5 H5 118.9 . . ?
C1 C6 H6 119.8 . . ?
C5 C6 C1 120.4(3) . . ?
C5 C6 H6 119.8 . . ?
C8 C7 C4 122.0(2) . . ?
C12 C7 C4 121.5(2) . . ?
C12 C7 C8 116.5(3) . . ?
C7 C8 H8 118.8 . . ?
C9 C8 C7 122.3(3) . . ?
C9 C8 H8 118.8 . . ?
C8 C9 H9 120.0 . . ?
C8 C9 C10 120.0(3) . . ?
C10 C9 H9 120.0 . . ?
C9 C10 C11 119.1(3) . . ?
C9 C10 N1 120.9(3) . . ?
C11 C10 N1 120.0(3) . . ?
C10 C11 H11 120.0 . . ?
C12 C11 C10 120.0(3) . . ?
C12 C11 H11 120.0 . . ?
C7 C12 H12 119.0 . . ?
C11 C12 C7 122.1(3) . . ?
C11 C12 H12 119.0 . . ?
C14 C13 N1 120.3(3) . . ?
C18 C13 C14 118.5(3) . . ?
C18 C13 N1 121.1(3) . . ?
C13 C14 H14 120.2 . . ?
C15 C14 C13 119.5(3) . . ?
C15 C14 H14 120.2 . . ?
C14 C15 H15 119.2 . . ?
C16 C15 C14 121.7(3) . . ?
C16 C15 H15 119.2 . . ?
C15 C16 H16 120.6 . . ?
C17 C16 C15 118.9(3) . . ?
C17 C16 H16 120.6 . . ?
C16 C17 H17 119.7 . . ?
C16 C17 C18 120.7(3) . . ?
C18 C17 H17 119.7 . . ?
C13 C18 H18 119.6 . . ?
C17 C18 C13 120.7(3) . . ?
C17 C18 H18 119.6 . . ?
C20 C19 C24 118.9(3) . . ?
C20 C19 N1 121.0(3) . . ?
C24 C19 N1 120.1(3) . . ?
C19 C20 H20 120.1 . . ?
C21 C20 C19 119.9(3) . . ?
C21 C20 H20 120.1 . . ?
C20 C21 H21 119.7 . . ?
C22 C21 C20 120.6(4) . . ?
C22 C21 H21 119.7 . . ?
C21 C22 H22 120.2 . . ?
C23 C22 C21 119.5(3) . . ?
C23 C22 H22 120.2 . . ?
C22 C23 H23 119.7 . . ?
C22 C23 C24 120.5(3) . . ?
C24 C23 H23 119.7 . . ?
C19 C24 H24 119.7 . . ?
C23 C24 C19 120.6(3) . . ?
C23 C24 H24 119.7 . . ?
C26 C25 H25 106.9 . . ?
C26 C25 C30 111.8(2) . . ?
C26 C25 P1 110.81(19) . . ?
C30 C25 H25 106.9 . . ?
C30 C25 P1 113.18(19) . . ?
P1 C25 H25 106.9 . . ?
C25 C26 H26A 109.4 . . ?
C25 C26 H26B 109.4 . . ?
H26A C26 H26B 108.0 . . ?
C27 C26 C25 111.0(2) . . ?
C27 C26 H26A 109.4 . . ?
C27 C26 H26B 109.4 . . ?
C26 C27 H27A 109.5 . . ?
C26 C27 H27B 109.5 . . ?
H27A C27 H27B 108.1 . . ?
C28 C27 C26 110.6(2) . . ?
C28 C27 H27A 109.5 . . ?
C28 C27 H27B 109.5 . . ?
C27 C28 H28A 109.4 . . ?
C27 C28 H28B 109.4 . . ?
H28A C28 H28B 108.0 . . ?
C29 C28 C27 111.1(3) . . ?
C29 C28 H28A 109.4 . . ?
C29 C28 H28B 109.4 . . ?
C28 C29 H29A 109.4 . . ?
C28 C29 H29B 109.4 . . ?
C28 C29 C30 111.2(3) . . ?
H29A C29 H29B 108.0 . . ?
C30 C29 H29A 109.4 . . ?
C30 C29 H29B 109.4 . . ?
C25 C30 H30A 109.5 . . ?
C25 C30 H30B 109.5 . . ?
C29 C30 C25 110.7(2) . . ?
C29 C30 H30A 109.5 . . ?
C29 C30 H30B 109.5 . . ?
H30A C30 H30B 108.1 . . ?
C32 C31 H31 105.8 . . ?
C32 C31 C36 110.4(2) . . ?
C32 C31 P1 114.01(19) . . ?
C36 C31 H31 105.8 . . ?
C36 C31 P1 114.10(19) . . ?
P1 C31 H31 105.8 . . ?
C31 C32 H32A 109.7 . . ?
C31 C32 H32B 109.7 . . ?
C31 C32 C33 110.0(2) . . ?
H32A C32 H32B 108.2 . . ?
C33 C32 H32A 109.7 . . ?
C33 C32 H32B 109.7 . . ?
C32 C33 H33A 109.6 . . ?
C32 C33 H33B 109.6 . . ?
H33A C33 H33B 108.1 . . ?
C34 C33 C32 110.3(2) . . ?
C34 C33 H33A 109.6 . . ?
C34 C33 H33B 109.6 . . ?
C33 C34 H34A 109.5 . . ?
C33 C34 H34B 109.5 . . ?
C33 C34 C35 110.7(2) . . ?
H34A C34 H34B 108.1 . . ?
C35 C34 H34A 109.5 . . ?
C35 C34 H34B 109.5 . . ?
C34 C35 H35A 109.4 . . ?
C34 C35 H35B 109.4 . . ?
C34 C35 C36 111.4(2) . . ?
H35A C35 H35B 108.0 . . ?
C36 C35 H35A 109.4 . . ?
C36 C35 H35B 109.4 . . ?
C31 C36 H36A 109.7 . . ?
C31 C36 H36B 109.7 . . ?
C35 C36 C31 109.9(2) . . ?
C35 C36 H36A 109.7 . . ?
C35 C36 H36B 109.7 . . ?
H36A C36 H36B 108.2 . . ?
C38 C37 H37 107.5 . . ?
C38 C37 C42 110.7(2) . . ?
C38 C37 P1 113.01(19) . . ?
C42 C37 H37 107.5 . . ?
C42 C37 P1 110.36(19) . . ?
P1 C37 H37 107.5 . . ?
C37 C38 H38A 109.6 . . ?
C37 C38 H38B 109.6 . . ?
H38A C38 H38B 108.1 . . ?
C39 C38 C37 110.4(2) . . ?
C39 C38 H38A 109.6 . . ?
C39 C38 H38B 109.6 . . ?
C38 C39 H39A 109.2 . . ?
C38 C39 H39B 109.2 . . ?
H39A C39 H39B 107.9 . . ?
C40 C39 C38 111.9(2) . . ?
C40 C39 H39A 109.2 . . ?
C40 C39 H39B 109.2 . . ?
C39 C40 H40A 109.4 . . ?
C39 C40 H40B 109.4 . . ?
C39 C40 C41 111.0(2) . . ?
H40A C40 H40B 108.0 . . ?
C41 C40 H40A 109.4 . . ?
C41 C40 H40B 109.4 . . ?
C40 C41 H41A 109.3 . . ?
C40 C41 H41B 109.3 . . ?
C40 C41 C42 111.6(2) . . ?
H41A C41 H41B 108.0 . . ?
C42 C41 H41A 109.3 . . ?
C42 C41 H41B 109.3 . . ?
C37 C42 H42A 109.6 . . ?
C37 C42 H42B 109.6 . . ?
C41 C42 C37 110.3(2) . . ?
C41 C42 H42A 109.6 . . ?
C41 C42 H42B 109.6 . . ?
H42A C42 H42B 108.1 . . ?
H43A C43 H43B 109.5 . . ?
H43A C43 H43C 109.5 . . ?
H43B C43 H43C 109.5 . . ?
O1 C43 H43A 109.5 . . ?
O1 C43 H43B 109.5 . . ?
O1 C43 H43C 109.5 . . ?
C13 N1 C10 119.5(2) . . ?
C13 N1 C19 121.5(2) . . ?
C19 N1 C10 118.9(2) . . ?
C43 O1 H1 109.5 . . ?
C1 P1 C25 108.04(13) . . ?
C1 P1 C31 108.05(12) . . ?
C1 P1 C37 108.64(13) . . ?
C31 P1 C25 114.68(13) . . ?
C31 P1 C37 107.81(13) . . ?
C37 P1 C25 109.48(13) . . ?

loop_
_geom_bond_atom_site_label_1
_geom_bond_atom_site_label_2
_geom_bond_distance
_geom_bond_site_symmetry_2
_geom_bond_publ_flag
C1 C2 1.392(4) . ?
C1 C6 1.404(4) . ?
C1 P1 1.797(3) . ?
C2 H2 0.9500 . ?
C2 C3 1.385(4) . ?
C3 H3 0.9500 . ?
C3 C4 1.399(4) . ?
C4 C5 1.397(4) . ?
C4 C7 1.474(4) . ?
C5 H5 0.9500 . ?
C5 C6 1.368(4) . ?
C6 H6 0.9500 . ?
C7 C8 1.397(4) . ?
C7 C12 1.397(4) . ?
C8 H8 0.9500 . ?
C8 C9 1.376(4) . ?
C9 H9 0.9500 . ?
C9 C10 1.389(4) . ?
C10 C11 1.391(4) . ?
C10 N1 1.426(4) . ?
C11 H11 0.9500 . ?
C11 C12 1.379(4) . ?
C12 H12 0.9500 . ?
C13 C14 1.393(4) . ?
C13 C18 1.390(4) . ?
C13 N1 1.414(4) . ?
C14 H14 0.9500 . ?
C14 C15 1.380(4) . ?
C15 H15 0.9500 . ?
C15 C16 1.374(5) . ?
C16 H16 0.9500 . ?
C16 C17 1.371(5) . ?
C17 H17 0.9500 . ?
C17 C18 1.378(4) . ?
C18 H18 0.9500 . ?
C19 C20 1.383(4) . ?
C19 C24 1.386(4) . ?
C19 N1 1.419(4) . ?
C20 H20 0.9500 . ?
C20 C21 1.380(4) . ?
C21 H21 0.9500 . ?
C21 C22 1.375(5) . ?
C22 H22 0.9500 . ?
C22 C23 1.367(5) . ?
C23 H23 0.9500 . ?
C23 C24 1.370(4) . ?
C24 H24 0.9500 . ?
C25 H25 1.0000 . ?
C25 C26 1.534(4) . ?
C25 C30 1.539(4) . ?
C25 P1 1.831(3) . ?
C26 H26A 0.9900 . ?
C26 H26B 0.9900 . ?
C26 C27 1.528(4) . ?
C27 H27A 0.9900 . ?
C27 H27B 0.9900 . ?
C27 C28 1.520(4) . ?
C28 H28A 0.9900 . ?
C28 H28B 0.9900 . ?
C28 C29 1.506(4) . ?
C29 H29A 0.9900 . ?
C29 H29B 0.9900 . ?
C29 C30 1.528(4) . ?
C30 H30A 0.9900 . ?
C30 H30B 0.9900 . ?
C31 H31 1.0000 . ?
C31 C32 1.531(4) . ?
C31 C36 1.541(4) . ?
C31 P1 1.818(3) . ?
C32 H32A 0.9900 . ?
C32 H32B 0.9900 . ?
C32 C33 1.534(4) . ?
C33 H33A 0.9900 . ?
C33 H33B 0.9900 . ?
C33 C34 1.519(4) . ?
C34 H34A 0.9900 . ?
C34 H34B 0.9900 . ?
C34 C35 1.522(4) . ?
C35 H35A 0.9900 . ?
C35 H35B 0.9900 . ?
C35 C36 1.525(4) . ?
C36 H36A 0.9900 . ?
C36 H36B 0.9900 . ?
C37 H37 1.0000 . ?
C37 C38 1.537(4) . ?
C37 C42 1.540(4) . ?
C37 P1 1.819(3) . ?
C38 H38A 0.9900 . ?
C38 H38B 0.9900 . ?
C38 C39 1.528(4) . ?
C39 H39A 0.9900 . ?
C39 H39B 0.9900 . ?
C39 C40 1.517(4) . ?
C40 H40A 0.9900 . ?
C40 H40B 0.9900 . ?
C40 C41 1.520(4) . ?
C41 H41A 0.9900 . ?
C41 H41B 0.9900 . ?
C41 C42 1.528(4) . ?
C42 H42A 0.9900 . ?
C42 H42B 0.9900 . ?
C43 H43A 0.9800 . ?
C43 H43B 0.9800 . ?
C43 H43C 0.9800 . ?
C43 O1 1.408(4) . ?
O1 H1 0.8400 . ?

loop_
_geom_torsion_atom_site_label_1
_geom_torsion_atom_site_label_2
_geom_torsion_atom_site_label_3
_geom_torsion_atom_site_label_4
_geom_torsion
_geom_torsion_site_symmetry_1
_geom_torsion_site_symmetry_2
_geom_torsion_site_symmetry_3
_geom_torsion_site_symmetry_4
_geom_torsion_publ_flag
C1 C2 C3 C4 -0.3(4) . . . . ?
C2 C1 C6 C5 1.6(4) . . . . ?
C2 C1 P1 C25 -34.7(3) . . . . ?
C2 C1 P1 C31 -159.3(2) . . . . ?
C2 C1 P1 C37 84.0(2) . . . . ?
C2 C3 C4 C5 1.3(4) . . . . ?
C2 C3 C4 C7 -177.8(3) . . . . ?
C3 C4 C5 C6 -0.7(4) . . . . ?
C3 C4 C7 C8 22.6(4) . . . . ?
C3 C4 C7 C12 -159.6(3) . . . . ?
C4 C5 C6 C1 -0.7(4) . . . . ?
C4 C7 C8 C9 178.1(3) . . . . ?
C4 C7 C12 C11 -177.7(3) . . . . ?
C5 C4 C7 C8 -156.4(3) . . . . ?
C5 C4 C7 C12 21.4(4) . . . . ?
C6 C1 C2 C3 -1.1(4) . . . . ?
C6 C1 P1 C25 145.8(2) . . . . ?
C6 C1 P1 C31 21.2(3) . . . . ?
C6 C1 P1 C37 -95.5(2) . . . . ?
C7 C4 C5 C6 178.3(3) . . . . ?
C7 C8 C9 C10 -1.0(4) . . . . ?
C8 C7 C12 C11 0.2(4) . . . . ?
C8 C9 C10 C11 1.4(4) . . . . ?
C8 C9 C10 N1 -177.8(3) . . . . ?
C9 C10 C11 C12 -1.0(4) . . . . ?
C9 C10 N1 C13 48.6(4) . . . . ?
C9 C10 N1 C19 -133.7(3) . . . . ?
C10 C11 C12 C7 0.2(5) . . . . ?
C11 C10 N1 C13 -130.6(3) . . . . ?
C11 C10 N1 C19 47.1(4) . . . . ?
C12 C7 C8 C9 0.2(4) . . . . ?
C13 C14 C15 C16 -1.2(4) . . . . ?
C14 C13 C18 C17 1.4(4) . . . . ?
C14 C13 N1 C10 29.2(4) . . . . ?
C14 C13 N1 C19 -148.5(3) . . . . ?
C14 C15 C16 C17 1.3(5) . . . . ?
C15 C16 C17 C18 -0.1(5) . . . . ?
C16 C17 C18 C13 -1.3(4) . . . . ?
C18 C13 C14 C15 -0.2(4) . . . . ?
C18 C13 N1 C10 -151.8(3) . . . . ?
C18 C13 N1 C19 30.6(4) . . . . ?
C19 C20 C21 C22 -1.6(5) . . . . ?
C20 C19 C24 C23 0.5(5) . . . . ?
C20 C19 N1 C10 -136.8(3) . . . . ?
C20 C19 N1 C13 40.8(4) . . . . ?
C20 C21 C22 C23 0.6(5) . . . . ?
C21 C22 C23 C24 1.0(5) . . . . ?
C22 C23 C24 C19 -1.5(5) . . . . ?
C24 C19 C20 C21 1.1(5) . . . . ?
C24 C19 N1 C10 41.9(4) . . . . ?
C24 C19 N1 C13 -140.4(3) . . . . ?
C25 C26 C27 C28 -55.6(3) . . . . ?
C26 C25 C30 C29 -53.6(3) . . . . ?
C26 C25 P1 C1 -174.36(19) . . . . ?
C26 C25 P1 C31 -53.8(2) . . . . ?
C26 C25 P1 C37 67.5(2) . . . . ?
C26 C27 C28 C29 58.1(3) . . . . ?
C27 C28 C29 C30 -58.2(3) . . . . ?
C28 C29 C30 C25 55.6(3) . . . . ?
C30 C25 C26 C27 53.9(3) . . . . ?
C30 C25 P1 C1 -47.9(2) . . . . ?
C30 C25 P1 C31 72.7(2) . . . . ?
C30 C25 P1 C37 -166.0(2) . . . . ?
C31 C32 C33 C34 -58.3(3) . . . . ?
C32 C31 C36 C35 -57.1(3) . . . . ?
C32 C31 P1 C1 68.5(2) . . . . ?
C32 C31 P1 C25 -52.1(2) . . . . ?
C32 C31 P1 C37 -174.3(2) . . . . ?
C32 C33 C34 C35 57.7(3) . . . . ?
C33 C34 C35 C36 -57.3(3) . . . . ?
C34 C35 C36 C31 56.5(3) . . . . ?
C36 C31 C32 C33 58.1(3) . . . . ?
C36 C31 P1 C1 -163.39(19) . . . . ?
C36 C31 P1 C25 76.1(2) . . . . ?
C36 C31 P1 C37 -46.1(2) . . . . ?
C37 C38 C39 C40 -56.0(3) . . . . ?
C38 C37 C42 C41 -56.5(3) . . . . ?
C38 C37 P1 C1 -62.4(2) . . . . ?
C38 C37 P1 C25 55.3(2) . . . . ?
C38 C37 P1 C31 -179.31(19) . . . . ?
C38 C39 C40 C41 55.7(3) . . . . ?
C39 C40 C41 C42 -55.9(3) . . . . ?
C40 C41 C42 C37 56.4(3) . . . . ?
C42 C37 C38 C39 56.2(3) . . . . ?
C42 C37 P1 C1 62.1(2) . . . . ?
C42 C37 P1 C25 179.85(19) . . . . ?
C42 C37 P1 C31 -54.8(2) . . . . ?
N1 C10 C11 C12 178.3(3) . . . . ?
N1 C13 C14 C15 178.8(2) . . . . ?
N1 C13 C18 C17 -177.6(3) . . . . ?
N1 C19 C20 C21 179.9(3) . . . . ?
N1 C19 C24 C23 -178.3(3) . . . . ?
P1 C1 C2 C3 179.4(2) . . . . ?
P1 C1 C6 C5 -178.8(2) . . . . ?
P1 C25 C26 C27 -178.8(2) . . . . ?
P1 C25 C30 C29 -179.5(2) . . . . ?
P1 C31 C32 C33 -171.9(2) . . . . ?
P1 C31 C36 C35 172.95(19) . . . . ?
P1 C37 C38 C39 -179.4(2) . . . . ?
P1 C37 C42 C41 177.6(2) . . . . ?
